data_7119735
loop_
_publ_author_name
'Rao Khandavilli, U. B.'
'Bhogala, Balakrishna R.'
'Maguire, Anita R.'
'Lawrence, Simon E.'

_publ_section_title
;
 Symmetry assisted tuning of bending and brittle multi-component forms of
 probenecid.
;
_journal_issue 23
_journal_name_full 'Chemical communications (Cambridge, England)'
_journal_page_first 3381
_journal_page_last 3384
_journal_paper_doi 10.1039/c7cc01091e
_journal_volume 53
_journal_year 2017
_chemical_formula_iupac 'C18 H23 N2 O4 S'
_chemical_formula_sum 'C18 H23 N2 O4 S'
_chemical_formula_weight 363.44
_chemical_name_common Probenecid_4,4'-dipyridyl
_space_group_crystal_system triclinic
_space_group_IT_number 2
_space_group_name_Hall '-P 1'
_space_group_name_H-M_alt 'P -1'
_symmetry_space_group_name_Hall '-P 1'
_symmetry_space_group_name_H-M 'P -1'
_atom_sites_solution_hydrogens geom
_audit_update_record
;
2017-02-10 deposited with the CCDC.
2017-03-03 downloaded from the CCDC.
;
_cell_angle_alpha 85.158(9)
_cell_angle_beta 83.687(7)
_cell_angle_gamma 70.746(6)
_cell_formula_units_Z 2
_cell_length_a 5.3240(11)
_cell_length_b 7.8906(14)
_cell_length_c 23.599(5)
_cell_measurement_reflns_used 2806
_cell_measurement_temperature 300.(2)
_cell_measurement_theta_max 23.2131
_cell_measurement_theta_min 2.6048
_cell_volume 929.0(3)
_computing_cell_refinement 'SAINT V8.34A (Bruker AXS Inc., 2013)'
_computing_data_reduction 'SAINT V8.34A (Bruker AXS Inc., 2013)'
_computing_structure_refinement 'SHELXL-2014/6 (Sheldrick, 2014)'
_diffrn_ambient_temperature 300.(2)
_diffrn_detector_area_resol_mean 8.3330
_diffrn_measured_fraction_theta_full 0.975
_diffrn_measured_fraction_theta_max 0.975
_diffrn_measurement_device_type 'Bruker SMART X2S'
_diffrn_measurement_method '\w scans'
_diffrn_radiation_monochromator 'doubly curved silicon crystal'
_diffrn_radiation_type MoK\a
_diffrn_radiation_wavelength 0.71073
_diffrn_reflns_av_R_equivalents 0.0318
_diffrn_reflns_av_unetI/netI 0.0388
_diffrn_reflns_limit_h_max 6
_diffrn_reflns_limit_h_min -6
_diffrn_reflns_limit_k_max 9
_diffrn_reflns_limit_k_min -9
_diffrn_reflns_limit_l_max 29
_diffrn_reflns_limit_l_min -29
_diffrn_reflns_number 10179
_diffrn_reflns_theta_full 26.43
_diffrn_reflns_theta_max 26.43
_diffrn_reflns_theta_min 3.17
_diffrn_source 'micro-focus sealed tube'
_diffrn_source_type 'Bruker X2S'
_exptl_absorpt_coefficient_mu 0.199
_exptl_absorpt_correction_T_max 0.98
_exptl_absorpt_correction_T_min 0.89
_exptl_absorpt_correction_type multi-scan
_exptl_absorpt_process_details 'SADABS V2014/4 (Bruker AXS Inc.)'
_exptl_crystal_colour 'clear colourless'
_exptl_crystal_density_diffrn 1.299
_exptl_crystal_density_method 'not measured'
_exptl_crystal_description PLATE
_exptl_crystal_F_000 386
_exptl_crystal_size_max 0.396
_exptl_crystal_size_mid 0.256
_exptl_crystal_size_min 0.085
_refine_diff_density_max 0.475
_refine_diff_density_min -0.477
_refine_ls_extinction_method none
_refine_ls_goodness_of_fit_ref 1.029
_refine_ls_hydrogen_treatment constr
_refine_ls_matrix_type full
_refine_ls_number_parameters 275
_refine_ls_number_reflns 3717
_refine_ls_number_restraints 12
_refine_ls_restrained_S_all 1.030
_refine_ls_R_factor_all 0.0854
_refine_ls_R_factor_gt 0.0579
_refine_ls_shift/su_max 0.000
_refine_ls_shift/su_mean 0.000
_refine_ls_structure_factor_coef Fsqd
_refine_ls_weighting_details 'w=1/[\s^2^(Fo^2^)+(0.0611P)^2^+0.6973P] where P=(Fo^2^+2Fc^2^)/3'
_refine_ls_weighting_scheme calc
_refine_ls_wR_factor_gt 0.1430
_refine_ls_wR_factor_ref 0.1615
_reflns_number_gt 2644
_reflns_number_total 3717
_reflns_threshold_expression 'I > 2\s(I)'
_cod_data_source_file c7cc01091e7.cif
_cod_data_source_block I
_cod_depositor_comments 'Adding full bibliography for 7119734--7119737.cif.'
_cod_database_code 7119735

loop_
_space_group_symop_operation_xyz
'x, y, z'
'-x, -y, -z'

loop_
_atom_site_type_symbol
_atom_site_label
_atom_site_fract_x
_atom_site_fract_y
_atom_site_fract_z
_atom_site_U_iso_or_equiv
_atom_site_adp_type
_atom_site_calc_flag
_atom_site_refinement_flags_adp
_atom_site_refinement_flags_occupancy
_atom_site_refinement_flags_posn
_atom_site_occupancy
_atom_site_disorder_assembly
_atom_site_disorder_group
O O1 1.5797(5) 0.3121(4) 0.33747(14) 0.0990(10) Uani d . . . 1.0 . .
C C2 1.4402(8) 0.4579(7) 0.35326(18) 0.0858(13) Uani d . . . 1.0 . .
O O3 1.4805(5) 0.5347(4) 0.39633(12) 0.1037(10) Uani d . . . 1.0 . .
H H3 1.6132 0.4687 0.4111 0.156 Uiso calc U . R 1.0 . .
C C4 1.1982(5) 0.5715(4) 0.32347(12) 0.0525(7) Uani d . . . 1.0 . .
C C5 1.1030(6) 0.4904(4) 0.28535(13) 0.0550(7) Uani d . . . 1.0 . .
H H5 1.1826 0.3683 0.2799 0.066 Uiso calc U . R 1.0 . .
C C6 0.8902(5) 0.5890(4) 0.25521(12) 0.0486(7) Uani d . . . 1.0 . .
H H6 0.8245 0.5332 0.2299 0.058 Uiso calc U . R 1.0 . .
C C7 0.7741(5) 0.7719(3) 0.26271(10) 0.0402(6) Uani d . . . 1.0 . .
C C8 0.8645(5) 0.8549(4) 0.30166(11) 0.0487(7) Uani d . . . 1.0 . .
H H8 0.7847 0.9769 0.3073 0.058 Uiso calc U . R 1.0 . .
C C9 1.0757(6) 0.7530(4) 0.33197(12) 0.0560(8) Uani d . . . 1.0 . .
H H9 1.137 0.8071 0.3586 0.067 Uiso calc U . R 1.0 . .
S S10 0.52116(13) 0.90208(10) 0.21944(3) 0.0488(2) Uani d . . . 1.0 . .
O O11 0.3443(4) 1.0448(3) 0.25226(9) 0.0624(6) Uani d . . . 1.0 . .
O O12 0.4185(4) 0.7816(3) 0.19502(9) 0.0651(6) Uani d . . . 1.0 . .
N N13 0.6670(5) 0.9935(3) 0.16748(10) 0.0554(6) Uani d . . . 1.0 . .
C C14 0.8389(7) 0.8712(5) 0.12475(13) 0.0696(9) Uani d . . . 1.0 . .
H H14A 0.8888 0.7491 0.1412 0.084 Uiso calc U . R 1.0 . .
H H14B 1.0011 0.9017 0.1151 0.084 Uiso calc U . R 1.0 . .
C C15 0.7044(9) 0.8797(6) 0.07081(16) 0.0977(14) Uani d . . . 1.0 . .
H H15A 0.5416 0.8499 0.0804 0.117 Uiso calc U . R 1.0 . .
H H15B 0.6559 1.0015 0.0541 0.117 Uiso calc U . R 1.0 . .
C C16 0.8795(12) 0.7545(8) 0.02818(19) 0.139(2) Uani d . . . 1.0 . .
H H16A 1.0445 0.7797 0.0199 0.208 Uiso calc U . R 1.0 . .
H H16B 0.7916 0.77 -0.0062 0.208 Uiso calc U . R 1.0 . .
H H16C 0.9152 0.6329 0.0433 0.208 Uiso calc U . R 1.0 . .
C C17 0.7509(7) 1.1477(4) 0.17966(15) 0.0682(9) Uani d . . . 1.0 . .
H H17A 0.9384 1.1037 0.1866 0.082 Uiso calc U . R 1.0 . .
H H17B 0.6503 1.2007 0.2142 0.082 Uiso calc U . R 1.0 . .
C C18 0.7102(9) 1.2908(5) 0.13197(17) 0.0865(11) Uani d . . . 1.0 . .
H H18A 0.7856 1.3805 0.1411 0.104 Uiso calc U . R 1.0 . .
H H18B 0.8079 1.2367 0.0973 0.104 Uiso calc U . R 1.0 . .
C C19 0.4296(10) 1.3808(6) 0.1210(2) 0.1180(17) Uani d . . . 1.0 . .
H H19A 0.356 1.2945 0.1095 0.177 Uiso calc U . R 1.0 . .
H H19B 0.4191 1.4728 0.0912 0.177 Uiso calc U . R 1.0 . .
H H19C 0.3303 1.4339 0.1551 0.177 Uiso calc U . R 1.0 . .
C C20 0.3815(5) 0.0568(3) 0.48578(11) 0.0437(6) Uani d . . . 1.0 . .
C C21A 0.392(4) 0.026(2) 0.4252(9) 0.047(3) Uani d . P . 0.41(2) A 1
H H21A 0.5435 -0.054 0.4072 0.056 Uiso calc U P R 0.41(2) A 1
C C22A 0.178(4) 0.114(2) 0.3955(6) 0.056(4) Uani d . P . 0.41(2) A 1
H H22A 0.1884 0.0939 0.357 0.068 Uiso calc U P R 0.41(2) A 1
N N23A -0.044(2) 0.228(3) 0.4188(9) 0.061(5) Uani d . P . 0.41(2) A 1
C C24A -0.056(2) 0.252(2) 0.4735(10) 0.071(5) Uani d . P . 0.41(2) A 1
H H24A -0.2126 0.3313 0.49 0.086 Uiso calc U P R 0.41(2) A 1
C C25A 0.147(3) 0.169(2) 0.5081(8) 0.058(4) Uani d . P . 0.41(2) A 1
H H25A 0.123 0.1908 0.5468 0.07 Uiso calc U P R 0.41(2) A 1
C C21B 0.311(3) 0.0448(19) 0.4345(7) 0.071(4) Uani d . P . 0.59(2) A 2
H H21B 0.4168 -0.0486 0.4122 0.086 Uiso calc U P R 0.59(2) A 2
C C22B 0.085(2) 0.1664(15) 0.4132(6) 0.066(3) Uani d . P . 0.59(2) A 2
H H22B 0.0489 0.153 0.3765 0.079 Uiso calc U P R 0.59(2) A 2
N N23B -0.0818(17) 0.2997(13) 0.4418(4) 0.0517(18) Uani d . P . 0.59(2) A 2
C C24B -0.020(2) 0.3168(15) 0.4924(4) 0.076(3) Uani d . P . 0.59(2) A 2
H H24B -0.1344 0.4093 0.5139 0.091 Uiso calc U P R 0.59(2) A 2
C C25B 0.210(3) 0.2041(18) 0.5160(5) 0.068(3) Uani d U P . 0.59(2) A 2
H H25B 0.2493 0.226 0.5515 0.082 Uiso calc U P R 0.59(2) A 2

loop_
_atom_site_aniso_label
_atom_site_aniso_U_11
_atom_site_aniso_U_22
_atom_site_aniso_U_33
_atom_site_aniso_U_12
_atom_site_aniso_U_13
_atom_site_aniso_U_23
O1 0.0607(16) 0.0758(18) 0.151(3) -0.0100(14) -0.0433(17) 0.0413(18)
C2 0.060(2) 0.122(4) 0.085(3) -0.050(2) -0.033(2) 0.058(3)
O3 0.0850(19) 0.139(3) 0.0864(19) -0.0320(18) -0.0484(16) 0.0342(18)
C4 0.0439(15) 0.0594(19) 0.0518(16) -0.0163(14) -0.0113(12) 0.0177(14)
C5 0.0516(16) 0.0407(15) 0.0677(19) -0.0090(13) -0.0086(14) 0.0051(14)
C6 0.0506(15) 0.0453(15) 0.0511(15) -0.0140(13) -0.0113(12) -0.0063(12)
C7 0.0375(13) 0.0426(14) 0.0376(13) -0.0091(11) -0.0041(10) -0.0015(11)
C8 0.0503(15) 0.0476(15) 0.0462(15) -0.0107(13) -0.0055(12) -0.0110(12)
C9 0.0590(18) 0.077(2) 0.0392(15) -0.0286(17) -0.0123(13) -0.0032(14)
S10 0.0376(4) 0.0519(4) 0.0533(4) -0.0078(3) -0.0120(3) 0.0009(3)
O11 0.0420(11) 0.0553(12) 0.0766(14) 0.0014(9) -0.0012(10) -0.0059(10)
O12 0.0555(12) 0.0726(14) 0.0734(14) -0.0228(11) -0.0258(11) -0.0043(11)
N13 0.0469(13) 0.0642(16) 0.0494(13) -0.0103(12) -0.0113(10) 0.0058(12)
C14 0.0601(19) 0.084(2) 0.0528(18) -0.0091(18) -0.0073(15) 0.0067(17)
C15 0.103(3) 0.111(3) 0.061(2) -0.004(3) -0.023(2) -0.009(2)
C16 0.163(5) 0.155(5) 0.066(3) -0.003(4) -0.014(3) -0.023(3)
C17 0.0581(19) 0.071(2) 0.078(2) -0.0244(17) -0.0174(16) 0.0120(18)
C18 0.099(3) 0.084(3) 0.080(3) -0.038(2) -0.010(2) 0.008(2)
C19 0.121(4) 0.097(3) 0.114(4) 0.000(3) -0.042(3) 0.014(3)
C20 0.0424(14) 0.0442(15) 0.0443(14) -0.0145(12) -0.0089(11) 0.0080(11)
C21A 0.046(8) 0.054(6) 0.035(6) -0.009(5) -0.009(5) 0.007(5)
C22A 0.069(9) 0.070(8) 0.038(6) -0.033(7) -0.017(5) 0.011(5)
N23A 0.046(6) 0.061(10) 0.072(8) -0.012(7) -0.018(7) 0.022(8)
C24A 0.045(5) 0.059(9) 0.095(14) 0.001(5) -0.004(7) 0.006(8)
C25A 0.047(7) 0.064(8) 0.057(8) -0.010(5) -0.008(5) 0.001(5)
C21B 0.056(8) 0.087(6) 0.057(7) 0.003(5) -0.016(5) -0.025(4)
C22B 0.057(7) 0.083(7) 0.044(5) 0.002(6) -0.016(5) -0.013(4)
N23B 0.058(3) 0.042(4) 0.053(4) -0.008(3) -0.019(3) -0.003(3)
C24B 0.083(5) 0.055(5) 0.074(5) 0.013(4) -0.034(4) -0.022(3)
C25B 0.066(6) 0.068(5) 0.060(4) 0.002(4) -0.029(4) -0.011(4)

loop_
_atom_type_symbol
_atom_type_description
_atom_type_scat_dispersion_real
_atom_type_scat_dispersion_imag
_atom_type_scat_source
C C 0.0033 0.0016 'International Tables Vol C Tables 4.2.6.8 and 6.1.1.4'
H H 0.0000 0.0000 'International Tables Vol C Tables 4.2.6.8 and 6.1.1.4'
N N 0.0061 0.0033 'International Tables Vol C Tables 4.2.6.8 and 6.1.1.4'
O O 0.0106 0.0060 'International Tables Vol C Tables 4.2.6.8 and 6.1.1.4'
S S 0.1246 0.1234 'International Tables Vol C Tables 4.2.6.8 and 6.1.1.4'

loop_
_geom_angle_atom_site_label_1
_geom_angle_atom_site_label_2
_geom_angle_atom_site_label_3
_geom_angle_site_symmetry_3
_geom_angle
O1 C2 O3 . 124.7(3)
O1 C2 C4 . 122.5(4)
O3 C2 C4 . 112.8(4)
C2 O3 H3 . 109.5
C5 C4 C9 . 119.4(3)
C5 C4 C2 . 117.9(3)
C9 C4 C2 . 122.7(3)
C4 C5 C6 . 120.4(3)
C4 C5 H5 . 119.8
C6 C5 H5 . 119.8
C5 C6 C7 . 119.8(3)
C5 C6 H6 . 120.1
C7 C6 H6 . 120.1
C8 C7 C6 . 120.5(2)
C8 C7 S10 . 119.6(2)
C6 C7 S10 . 119.8(2)
C9 C8 C7 . 118.7(3)
C9 C8 H8 . 120.7
C7 C8 H8 . 120.7
C8 C9 C4 . 121.2(3)
C8 C9 H9 . 119.4
C4 C9 H9 . 119.4
O12 S10 O11 . 119.80(13)
O12 S10 N13 . 107.29(14)
O11 S10 N13 . 107.05(13)
O12 S10 C7 . 107.60(13)
O11 S10 C7 . 107.88(12)
N13 S10 C7 . 106.52(12)
C14 N13 C17 . 116.6(3)
C14 N13 S10 . 116.1(2)
C17 N13 S10 . 118.3(2)
N13 C14 C15 . 112.8(3)
N13 C14 H14A . 109.0
C15 C14 H14A . 109.0
N13 C14 H14B . 109.0
C15 C14 H14B . 109.0
H14A C14 H14B . 107.8
C16 C15 C14 . 112.2(4)
C16 C15 H15A . 109.2
C14 C15 H15A . 109.2
C16 C15 H15B . 109.2
C14 C15 H15B . 109.2
H15A C15 H15B . 107.9
C15 C16 H16A . 109.5
C15 C16 H16B . 109.5
H16A C16 H16B . 109.5
C15 C16 H16C . 109.5
H16A C16 H16C . 109.5
H16B C16 H16C . 109.5
N13 C17 C18 . 113.2(3)
N13 C17 H17A . 108.9
C18 C17 H17A . 108.9
N13 C17 H17B . 108.9
C18 C17 H17B . 108.9
H17A C17 H17B . 107.7
C19 C18 C17 . 114.3(4)
C19 C18 H18A . 108.7
C17 C18 H18A . 108.7
C19 C18 H18B . 108.7
C17 C18 H18B . 108.7
H18A C18 H18B . 107.6
C18 C19 H19A . 109.5
C18 C19 H19B . 109.5
H19A C19 H19B . 109.5
C18 C19 H19C . 109.5
H19A C19 H19C . 109.5
H19B C19 H19C . 109.5
C21B C20 C25B . 114.5(7)
C25A C20 C21A . 115.2(9)
C21B C20 C20 2_656 129.2(7)
C25A C20 C20 2_656 130.1(8)
C25B C20 C20 2_656 116.2(5)
C21A C20 C20 2_656 114.3(8)
C22A C21A C20 . 119.5(12)
C22A C21A H21A . 120.2
C20 C21A H21A . 120.2
N23A C22A C21A . 123.1(13)
N23A C22A H22A . 118.5
C21A C22A H22A . 118.5
C24A N23A C22A . 117.5(11)
N23A C24A C25A . 124.7(12)
N23A C24A H24A . 117.7
C25A C24A H24A . 117.7
C20 C25A C24A . 119.9(13)
C20 C25A H25A . 120.0
C24A C25A H25A . 120.0
C20 C21B C22B . 122.1(11)
C20 C21B H21B . 118.9
C22B C21B H21B . 118.9
N23B C22B C21B . 123.8(10)
N23B C22B H22B . 118.1
C21B C22B H22B . 118.1
C24B N23B C22B . 116.1(7)
N23B C24B C25B . 123.6(8)
N23B C24B H24B . 118.2
C25B C24B H24B . 118.2
C24B C25B C20 . 119.8(8)
C24B C25B H25B . 120.1
C20 C25B H25B . 120.1

loop_
_geom_bond_atom_site_label_1
_geom_bond_atom_site_label_2
_geom_bond_site_symmetry_2
_geom_bond_distance
O1 C2 . 1.209(5)
C2 O3 . 1.298(5)
C2 C4 . 1.513(4)
O3 H3 . 0.82
C4 C5 . 1.373(4)
C4 C9 . 1.386(4)
C5 C6 . 1.377(4)
C5 H5 . 0.93
C6 C7 . 1.388(4)
C6 H6 . 0.93
C7 C8 . 1.383(4)
C7 S10 . 1.767(3)
C8 C9 . 1.381(4)
C8 H8 . 0.93
C9 H9 . 0.93
S10 O12 . 1.428(2)
S10 O11 . 1.429(2)
S10 N13 . 1.624(3)
N13 C14 . 1.471(4)
N13 C17 . 1.486(4)
C14 C15 . 1.514(5)
C14 H14A . 0.97
C14 H14B . 0.97
C15 C16 . 1.487(6)
C15 H15A . 0.97
C15 H15B . 0.97
C16 H16A . 0.96
C16 H16B . 0.96
C16 H16C . 0.96
C17 C18 . 1.505(5)
C17 H17A . 0.97
C17 H17B . 0.97
C18 C19 . 1.469(6)
C18 H18A . 0.97
C18 H18B . 0.97
C19 H19A . 0.96
C19 H19B . 0.96
C19 H19C . 0.96
C20 C21B . 1.325(19)
C20 C25A . 1.351(18)
C20 C25B . 1.411(14)
C20 C21A . 1.46(2)
C20 C20 2_656 1.478(5)
C21A C22A . 1.36(3)
C21A H21A . 0.93
C22A N23A . 1.319(15)
C22A H22A . 0.93
N23A C24A . 1.312(19)
C24A C25A . 1.38(2)
C24A H24A . 0.93
C25A H25A . 0.93
C21B C22B . 1.383(18)
C21B H21B . 0.93
C22B N23B . 1.312(12)
C22B H22B . 0.93
N23B C24B . 1.301(10)
C24B C25B . 1.393(14)
C24B H24B . 0.93
C25B H25B . 0.93

loop_
_geom_torsion_atom_site_label_1
_geom_torsion_atom_site_label_2
_geom_torsion_atom_site_label_3
_geom_torsion_atom_site_label_4
_geom_torsion_site_symmetry_1
_geom_torsion
O1 C2 C4 C5 . 14.0(5)
O3 C2 C4 C5 . -166.6(3)
O1 C2 C4 C9 . -164.1(3)
O3 C2 C4 C9 . 15.3(4)
C9 C4 C5 C6 . 0.9(4)
C2 C4 C5 C6 . -177.2(3)
C4 C5 C6 C7 . 1.0(4)
C5 C6 C7 C8 . -2.2(4)
C5 C6 C7 S10 . 174.3(2)
C6 C7 C8 C9 . 1.3(4)
S10 C7 C8 C9 . -175.2(2)
C7 C8 C9 C4 . 0.7(4)
C5 C4 C9 C8 . -1.8(4)
C2 C4 C9 C8 . 176.3(3)
C8 C7 S10 O12 . -165.0(2)
C6 C7 S10 O12 . 18.4(3)
C8 C7 S10 O11 . -34.5(3)
C6 C7 S10 O11 . 149.0(2)
C8 C7 S10 N13 . 80.2(2)
C6 C7 S10 N13 . -96.4(2)
O12 S10 N13 C14 . -44.2(2)
O11 S10 N13 C14 . -174.0(2)
C7 S10 N13 C14 . 70.8(2)
O12 S10 N13 C17 . 169.7(2)
O11 S10 N13 C17 . 39.9(2)
C7 S10 N13 C17 . -75.3(2)
C17 N13 C14 C15 . -112.4(4)
S10 N13 C14 C15 . 100.9(3)
N13 C14 C15 C16 . -179.6(4)
C14 N13 C17 C18 . 72.3(4)
S10 N13 C17 C18 . -141.8(3)
N13 C17 C18 C19 . 64.2(5)
C25A C20 C21A C22A . 2.8(14)
C20 C20 C21A C22A 2_656 175.9(8)
C20 C21A C22A N23A . -0.7(16)
C21A C22A N23A C24A . -1.0(17)
C22A N23A C24A C25A . 0.6(17)
C21A C20 C25A C24A . -3.2(14)
C20 C20 C25A C24A 2_656 -175.0(8)
N23A C24A C25A C20 . 1.7(17)
C25B C20 C21B C22B . -0.7(13)
C20 C20 C21B C22B 2_656 -177.9(7)
C20 C21B C22B N23B . -2.0(15)
C21B C22B N23B C24B . 2.0(14)
C22B N23B C24B C25B . 0.6(13)
N23B C24B C25B C20 . -3.2(14)
C21B C20 C25B C24B . 3.1(12)
C20 C20 C25B C24B 2_656 -179.4(7)
